data_2203505
loop_
_publ_author_name
'Ernest Me\<strovi\'c'
'Ivan Halasz'
'Dejan-Kre\<simir Bu\<car'
'Marijana \<Zgela'

_publ_section_title
;Bis(dimethyl
 sulfoxide-\k<i>O</i>)bis(1-phenylbutane-1,3-dionato-\k^2^<i>O</i>,<i>O</i>')nickel(II)
;
_journal_issue 4
_journal_name_full 'Acta Crystallographica Section E'
_journal_page_first m367
_journal_page_last m369
_journal_paper_doi 10.1107/S1600536804004854
_journal_volume 60
_journal_year 2004
_chemical_formula_iupac '[Ni (C10 H9 O2)2 (C2 H6 O S)2]'
_chemical_formula_moiety 'C24 H30 Ni O6 S2'
_chemical_formula_sum 'C24 H30 Ni O6 S2'
_chemical_formula_weight 537.31
_chemical_name_systematic
;Bis(dimethyl
 sulfoxide-\kO)bis(1-phenylbutane-1,3-dionate-\k^2^O,O')nickel(II)
;
_space_group_IT_number 14
_symmetry_cell_setting monoclinic
_symmetry_space_group_name_Hall '-P 2yab'
_symmetry_space_group_name_H-M 'P 1 21/a 1'
_atom_sites_solution_hydrogens geom
_atom_sites_solution_primary direct
_atom_sites_solution_secondary difmap
_audit_creation_method SHELXL-97
_cell_angle_alpha 90.00
_cell_angle_beta 92.026(18)
_cell_angle_gamma 90.00
_cell_formula_units_Z 2
_cell_length_a 7.3772(17)
_cell_length_b 13.453(2)
_cell_length_c 12.085(2)
_cell_measurement_reflns_used 5096
_cell_measurement_temperature 100.00(10)
_cell_measurement_theta_max 21.3
_cell_measurement_theta_min 2.1
_cell_volume 1198.6(4)
_computing_cell_refinement
;
CrysAlis RED (Oxford Diffraction, 2003)
;
_computing_data_collection
;
CrysAlis CCD (Oxford Diffraction, 2003)
;
_computing_data_reduction
;
CrysAlis RED
;
_computing_molecular_graphics 'ORTEP-3 (Farrugia, 1997)'
_computing_publication_material
;
WinGX (Farrugia, 1999) and PARST97 (Nardelli, 1995)
;
_computing_structure_refinement 'SHELXL97 (Sheldrick, 1997)'
_computing_structure_solution 'SHELXS97 (Sheldrick, 1997)'
_diffrn_ambient_temperature 100.00(10)
_diffrn_measured_fraction_theta_full 0.997
_diffrn_measured_fraction_theta_max 0.997
_diffrn_measurement_device_type
;
Oxford Diffraction Xcalibur CCD
;
_diffrn_measurement_method \w
_diffrn_radiation_monochromator graphite
_diffrn_radiation_source 'fine-focus sealed tube'
_diffrn_radiation_type MoK\a
_diffrn_radiation_wavelength 0.71073
_diffrn_reflns_av_R_equivalents 0.0599
_diffrn_reflns_av_sigmaI/netI 0.0758
_diffrn_reflns_limit_h_max 10
_diffrn_reflns_limit_h_min -10
_diffrn_reflns_limit_k_max 18
_diffrn_reflns_limit_k_min -18
_diffrn_reflns_limit_l_max 17
_diffrn_reflns_limit_l_min -17
_diffrn_reflns_number 32533
_diffrn_reflns_theta_full 30.07
_diffrn_reflns_theta_max 30.07
_diffrn_reflns_theta_min 4.10
_diffrn_standards_decay_% 0
_diffrn_standards_interval_time 60
_diffrn_standards_number '3 frames'
_exptl_absorpt_coefficient_mu 1.022
_exptl_absorpt_correction_T_max 0.912
_exptl_absorpt_correction_T_min 0.818
_exptl_absorpt_correction_type analytical
_exptl_absorpt_process_details '(Alcock, 1970)'
_exptl_crystal_colour green
_exptl_crystal_density_diffrn 1.489
_exptl_crystal_density_method 'not measured'
_exptl_crystal_description block
_exptl_crystal_F_000 564
_exptl_crystal_size_max 0.30
_exptl_crystal_size_mid 0.14
_exptl_crystal_size_min 0.10
_refine_diff_density_max 0.574
_refine_diff_density_min -0.319
_refine_ls_extinction_method none
_refine_ls_goodness_of_fit_ref 0.950
_refine_ls_hydrogen_treatment constr
_refine_ls_matrix_type full
_refine_ls_number_parameters 154
_refine_ls_number_reflns 3516
_refine_ls_number_restraints 0
_refine_ls_restrained_S_all 0.950
_refine_ls_R_factor_all 0.0724
_refine_ls_R_factor_gt 0.0351
_refine_ls_shift/su_max 0.000
_refine_ls_shift/su_mean 0.000
_refine_ls_structure_factor_coef Fsqd
_refine_ls_weighting_details 'calc w = 1/[\s^2^(Fo^2^)+(0.0219P)^2^] where P = (Fo^2^+2Fc^2^)/3'
_refine_ls_weighting_scheme calc
_refine_ls_wR_factor_gt 0.0556
_refine_ls_wR_factor_ref 0.0637
_reflns_number_gt 2561
_reflns_number_total 3516
_reflns_threshold_expression I>2\s(I)
_cod_data_source_file wk6011.cif
_cod_data_source_block I
_cod_original_cell_volume 1198.7(4)
_cod_original_sg_symbol_H-M 'P 21/a'
_cod_database_code 2203505
_cod_database_fobs_code 2203505

loop_
_symmetry_equiv_pos_as_xyz
'x, y, z'
'-x+1/2, y+1/2, -z'
'-x, -y, -z'
'x-1/2, -y-1/2, z'

loop_
_atom_site_label
_atom_site_fract_x
_atom_site_fract_y
_atom_site_fract_z
_atom_site_U_iso_or_equiv
_atom_site_adp_type
_atom_site_calc_flag
_atom_site_refinement_flags
_atom_site_occupancy
_atom_site_type_symbol
Ni -0.5000 0.0000 0.5000 0.01175(9) Uani d S 1 Ni
O12 -0.57523(16) -0.12538(9) 0.57711(10) 0.0143(3) Uani d . 1 O
O11 -0.42381(16) 0.05995(9) 0.64556(10) 0.0142(3) Uani d . 1 O
O2 -0.23567(17) -0.05838(9) 0.49094(10) 0.0156(3) Uani d . 1 O
S2 -0.16864(6) -0.11127(4) 0.38974(4) 0.01535(11) Uani d . 1 S
C21 -0.0646(3) -0.01827(14) 0.30905(16) 0.0213(5) Uani d . 1 C
H21B 0.0288 0.0143 0.3529 0.032 Uiso calc R 1 H
H21A -0.1540 0.0296 0.2850 0.032 Uiso calc R 1 H
H21C -0.0123 -0.0485 0.2457 0.032 Uiso calc R 1 H
C22 0.0312(2) -0.17378(14) 0.43539(16) 0.0183(4) Uani d . 1 C
H22C -0.0001 -0.2295 0.4804 0.028 Uiso calc R 1 H
H22B 0.1071 -0.1290 0.4781 0.028 Uiso calc R 1 H
H22A 0.0952 -0.1967 0.3725 0.028 Uiso calc R 1 H
C11 -0.6024(3) -0.24838(14) 0.71412(16) 0.0199(4) Uani d . 1 C
H11A -0.6916 -0.2751 0.6626 0.030 Uiso calc R 1 H
H11C -0.6515 -0.2457 0.7866 0.030 Uiso calc R 1 H
H11B -0.4967 -0.2901 0.7159 0.030 Uiso calc R 1 H
C12 -0.5510(2) -0.14487(14) 0.67841(16) 0.0150(4) Uani d . 1 C
C13 -0.4801(2) -0.07943(14) 0.75847(15) 0.0159(4) Uani d . 1 C
H13 -0.4732 -0.1019 0.8313 0.019 Uiso calc R 1 H
C14 -0.4186(2) 0.01675(14) 0.73870(14) 0.0132(4) Uani d . 1 C
C15 -0.3386(2) 0.07743(15) 0.83229(15) 0.0150(4) Uani d . 1 C
C16 -0.2716(3) 0.03618(17) 0.93050(16) 0.0263(5) Uani d . 1 C
H16 -0.2812 -0.0319 0.9423 0.032 Uiso calc R 1 H
C17 -0.1906(3) 0.09593(19) 1.01094(17) 0.0333(6) Uani d . 1 C
H17 -0.1454 0.0677 1.0765 0.040 Uiso calc R 1 H
C18 -0.1761(3) 0.19714(18) 0.99491(17) 0.0293(5) Uani d . 1 C
H18 -0.1213 0.2368 1.0495 0.035 Uiso calc R 1 H
C19 -0.2425(3) 0.23897(16) 0.89860(17) 0.0252(5) Uani d . 1 C
H19 -0.2337 0.3072 0.8875 0.030 Uiso calc R 1 H
C110 -0.3227(2) 0.17923(15) 0.81806(16) 0.0186(4) Uani d . 1 C
H110 -0.3671 0.2080 0.7526 0.022 Uiso calc R 1 H

loop_
_atom_site_aniso_label
_atom_site_aniso_U_11
_atom_site_aniso_U_22
_atom_site_aniso_U_33
_atom_site_aniso_U_12
_atom_site_aniso_U_13
_atom_site_aniso_U_23
Ni 0.01212(16) 0.01274(19) 0.01040(17) -0.00004(15) 0.00074(12) -0.00066(15)
O12 0.0155(6) 0.0140(7) 0.0136(7) -0.0005(5) 0.0011(5) 0.0002(5)
O11 0.0173(7) 0.0133(7) 0.0120(7) 0.0001(6) -0.0001(5) 0.0010(6)
O2 0.0134(6) 0.0196(8) 0.0140(7) 0.0023(6) 0.0009(5) -0.0039(6)
S2 0.0122(2) 0.0167(3) 0.0172(2) 0.0000(2) 0.00126(18) -0.0035(2)
C21 0.0193(10) 0.0251(13) 0.0197(10) 0.0073(9) 0.0041(8) 0.0068(9)
C22 0.0176(10) 0.0152(11) 0.0225(11) 0.0041(8) 0.0039(8) 0.0031(9)
C11 0.0205(10) 0.0186(11) 0.0206(11) -0.0015(9) 0.0003(8) 0.0033(9)
C12 0.0099(8) 0.0157(11) 0.0196(10) 0.0033(8) 0.0032(7) 0.0027(8)
C13 0.0171(9) 0.0174(11) 0.0131(10) 0.0013(8) 0.0005(7) 0.0032(8)
C14 0.0084(8) 0.0190(12) 0.0124(9) 0.0042(8) 0.0013(7) -0.0014(8)
C15 0.0118(9) 0.0205(11) 0.0129(9) -0.0002(8) 0.0023(7) -0.0029(8)
C16 0.0306(12) 0.0291(13) 0.0189(11) -0.0059(10) -0.0035(9) 0.0031(9)
C17 0.0363(13) 0.0505(17) 0.0125(11) -0.0073(12) -0.0068(9) 0.0033(10)
C18 0.0249(11) 0.0438(16) 0.0193(11) -0.0100(11) 0.0016(9) -0.0132(10)
C19 0.0231(11) 0.0255(13) 0.0272(12) -0.0041(9) 0.0031(9) -0.0093(10)
C110 0.0163(9) 0.0229(12) 0.0165(10) 0.0010(9) -0.0003(8) -0.0032(9)

loop_
_atom_type_symbol
_atom_type_description
_atom_type_scat_dispersion_real
_atom_type_scat_dispersion_imag
_atom_type_scat_source
C C 0.0033 0.0016 'International Tables Vol C Tables 4.2.6.8 and 6.1.1.4'
H H 0.0000 0.0000 'International Tables Vol C Tables 4.2.6.8 and 6.1.1.4'
Ni Ni 0.3393 1.1124 'International Tables Vol C Tables 4.2.6.8 and 6.1.1.4'
O O 0.0106 0.0060 'International Tables Vol C Tables 4.2.6.8 and 6.1.1.4'
S S 0.1246 0.1234 'International Tables Vol C Tables 4.2.6.8 and 6.1.1.4'

loop_
_geom_angle_atom_site_label_1
_geom_angle_atom_site_label_2
_geom_angle_atom_site_label_3
_geom_angle
_geom_angle_publ_flag
O11 Ni O12 90.24(5) yes
O11 Ni O2 87.95(5) yes
O12 Ni O2 89.00(5) yes
C12 O12 Ni 126.33(12) yes
C14 O11 Ni 126.60(12) yes
S2 O2 Ni 123.12(7) yes
O2 S2 C22 105.31(8) yes
O2 S2 C21 105.80(9) yes
C22 S2 C21 97.72(9) yes
S2 C21 H21B 109.5 ?
S2 C21 H21A 109.5 ?
H21B C21 H21A 109.5 ?
S2 C21 H21C 109.5 ?
H21B C21 H21C 109.5 ?
H21A C21 H21C 109.5 ?
S2 C22 H22C 109.5 ?
S2 C22 H22B 109.5 ?
H22C C22 H22B 109.5 ?
S2 C22 H22A 109.5 ?
H22C C22 H22A 109.5 ?
H22B C22 H22A 109.5 ?
C12 C11 H11A 109.5 ?
C12 C11 H11C 109.5 ?
H11A C11 H11C 109.5 ?
C12 C11 H11B 109.5 ?
H11A C11 H11B 109.5 ?
H11C C11 H11B 109.5 ?
O12 C12 C13 125.43(18) yes
O12 C12 C11 116.20(17) yes
C13 C12 C11 118.37(17) yes
C14 C13 C12 125.63(17) yes
C14 C13 H13 117.2 ?
C12 C13 H13 117.2 ?
O11 C14 C13 125.34(16) yes
O11 C14 C15 114.80(16) yes
C13 C14 C15 119.86(16) yes
C16 C15 C110 118.23(18) yes
C16 C15 C14 123.18(18) yes
C110 C15 C14 118.52(16) yes
C17 C16 C15 120.1(2) yes
C17 C16 H16 119.9 ?
C15 C16 H16 119.9 ?
C18 C17 C16 120.6(2) yes
C18 C17 H17 119.7 ?
C16 C17 H17 119.7 ?
C19 C18 C17 119.9(2) yes
C19 C18 H18 120.1 ?
C17 C18 H18 120.1 ?
C18 C19 C110 119.5(2) yes
C18 C19 H19 120.2 ?
C110 C19 H19 120.2 ?
C19 C110 C15 121.63(19) yes
C19 C110 H110 119.2 ?
C15 C110 H110 119.2 ?

loop_
_geom_bond_atom_site_label_1
_geom_bond_atom_site_label_2
_geom_bond_distance
_geom_bond_publ_flag
Ni O11 1.9978(12) yes
Ni O12 2.0145(13) yes
Ni O2 2.1087(13) yes
O12 C12 1.259(2) yes
O11 C14 1.266(2) yes
O2 S2 1.5131(13) yes
S2 C22 1.7688(18) yes
S2 C21 1.7772(19) yes
C21 H21B 0.9600 ?
C21 H21A 0.9600 ?
C21 H21C 0.9600 ?
C22 H22C 0.9600 ?
C22 H22B 0.9600 ?
C22 H22A 0.9600 ?
C11 C12 1.510(3) yes
C11 H11A 0.9600 ?
C11 H11C 0.9600 ?
C11 H11B 0.9600 ?
C12 C13 1.396(3) yes
C13 C14 1.394(2) yes
C13 H13 0.9300 ?
C14 C15 1.499(2) yes
C15 C16 1.385(3) yes
C15 C110 1.386(3) yes
C16 C17 1.381(3) yes
C16 H16 0.9300 ?
C17 C18 1.380(3) yes
C17 H17 0.9300 ?
C18 C19 1.368(3) yes
C18 H18 0.9300 ?
C19 C110 1.379(3) yes
C19 H19 0.9300 ?
C110 H110 0.9300 ?
